data_1514219
loop_
_publ_author_name
'Pan, Bin'
'Lu, Xiaodong'
'Wang, Chunxiang'
'Hu, Yancheng'
'Wu, Fan'
'Wan, Boshun'

_publ_section_title
;
 Gold(I)-Catalyzed Intra- and Intermolecular Alkenylations of
 \b-Yne-pyrroles: Facile Formation of Fused Cycloheptapyrroles and
 Functionalized Pyrroles.
;
_journal_issue 8
_journal_name_full 'Organic letters'
_journal_page_first 2244
_journal_page_last 2247
_journal_paper_doi 10.1021/ol500744k
_journal_volume 16
_journal_year 2014
_chemical_formula_sum 'C29 H31 N O5'
_chemical_formula_weight 473.55
_chemical_name_systematic
; 
 ? 
;
_space_group_IT_number 2
_symmetry_cell_setting triclinic
_symmetry_space_group_name_Hall '-P 1'
_symmetry_space_group_name_H-M 'P -1'
_atom_sites_solution_hydrogens geom
_atom_sites_solution_primary direct
_atom_sites_solution_secondary difmap
_audit_creation_method SHELXL-97
_cell_angle_alpha 62.987(2)
_cell_angle_beta 77.860(3)
_cell_angle_gamma 71.848(3)
_cell_formula_units_Z 2
_cell_length_a 10.8042(16)
_cell_length_b 11.3229(18)
_cell_length_c 12.0046(18)
_cell_measurement_reflns_used 3286
_cell_measurement_temperature 173(2)
_cell_measurement_theta_max 55.177
_cell_measurement_theta_min 4.878
_cell_volume 1239.1(3)
_computing_cell_refinement 'Bruker SAINT'
_computing_data_collection 'Bruker APEX2'
_computing_data_reduction 'Bruker SAINT'
_computing_molecular_graphics 'Bruker SHELXTL'
_computing_publication_material 'Bruker SHELXTL'
_computing_structure_refinement 'SHELXL-97 (Sheldrick, 2008)'
_computing_structure_solution 'SHELXS-97 (Sheldrick, 2008)'
_diffrn_ambient_temperature 173(2)
_diffrn_measured_fraction_theta_full 0.989
_diffrn_measured_fraction_theta_max 0.989
_diffrn_measurement_device_type 'Bruker APEX-II CCD'
_diffrn_measurement_method '\f and \w scans'
_diffrn_radiation_monochromator graphite
_diffrn_radiation_source 'fine-focus sealed tube'
_diffrn_radiation_type MoK\a
_diffrn_radiation_wavelength 0.71073
_diffrn_reflns_av_R_equivalents 0.0237
_diffrn_reflns_av_sigmaI/netI 0.0384
_diffrn_reflns_limit_h_max 12
_diffrn_reflns_limit_h_min -13
_diffrn_reflns_limit_k_max 13
_diffrn_reflns_limit_k_min -13
_diffrn_reflns_limit_l_max 14
_diffrn_reflns_limit_l_min -14
_diffrn_reflns_number 8863
_diffrn_reflns_theta_full 26.00
_diffrn_reflns_theta_max 26.00
_diffrn_reflns_theta_min 1.91
_exptl_absorpt_coefficient_mu 0.086
_exptl_absorpt_correction_T_max 0.7456
_exptl_absorpt_correction_T_min 0.6754
_exptl_absorpt_correction_type multi-scan
_exptl_absorpt_process_details sadabs
_exptl_crystal_colour colorless
_exptl_crystal_density_diffrn 1.269
_exptl_crystal_density_method 'not measured'
_exptl_crystal_description prismatic
_exptl_crystal_F_000 504
_exptl_crystal_size_max 0.213
_exptl_crystal_size_mid 0.175
_exptl_crystal_size_min 0.122
_refine_diff_density_max 0.314
_refine_diff_density_min -0.285
_refine_diff_density_rms 0.068
_refine_ls_extinction_coef 0.008(3)
_refine_ls_extinction_expression Fc^*^=kFc[1+0.001xFc^2^\l^3^/sin(2\q)]^-1/4^
_refine_ls_extinction_method SHELXL
_refine_ls_goodness_of_fit_ref 0.996
_refine_ls_hydrogen_treatment constr
_refine_ls_matrix_type full
_refine_ls_number_parameters 322
_refine_ls_number_reflns 4806
_refine_ls_number_restraints 0
_refine_ls_restrained_S_all 0.996
_refine_ls_R_factor_all 0.0587
_refine_ls_R_factor_gt 0.0459
_refine_ls_shift/su_max 0.000
_refine_ls_shift/su_mean 0.000
_refine_ls_structure_factor_coef Fsqd
_refine_ls_weighting_details 'calc w=1/[\s^2^(Fo^2^)+(0.1000P)^2^+0.1779P] where P=(Fo^2^+2Fc^2^)/3'
_refine_ls_weighting_scheme calc
_refine_ls_wR_factor_gt 0.1345
_refine_ls_wR_factor_ref 0.1498
_reflns_number_gt 3828
_reflns_number_total 4806
_reflns_threshold_expression >2sigma(I)
_cod_data_source_file ol500744k_si_001.cif
_cod_data_source_block dm13745
_cod_depositor_comments
;
The following automatic conversions were performed:

'_symmetry_cell_setting' value 'Triclinic' changed to 'triclinic'
according to
/usr/data/users/saulius/automatic-downloads/rss-feeds/ACS/lib/dictionaries/cif_core.dic
dictionary named 'cif_core.dic' version 2.4.2 from 2011-04-26.

Automatic conversion script
Id: cif_fix_values 2281 2013-09-26 08:29:07Z andrius 

 Adding full bibliography for
 ./tmp-cod-update-bibliographies-8800/cifs/1514219.cif.
;
_cod_original_sg_symbol_H-M P-1
_cod_database_code 1514219

loop_
_symmetry_equiv_pos_as_xyz
'x, y, z'
'-x, -y, -z'

loop_
_atom_site_label
_atom_site_type_symbol
_atom_site_fract_x
_atom_site_fract_y
_atom_site_fract_z
_atom_site_U_iso_or_equiv
_atom_site_adp_type
_atom_site_occupancy
_atom_site_symmetry_multiplicity
_atom_site_calc_flag
_atom_site_refinement_flags
N1 N 0.17495(12) 0.36951(13) 0.41129(12) 0.0216(3) Uani 1 1 d .
O1 O 0.34003(17) -0.02309(13) 0.13646(13) 0.0511(4) Uani 1 1 d .
O2 O 0.25998(13) 0.16453(13) -0.02987(12) 0.0393(3) Uani 1 1 d .
O3 O 0.35268(13) 0.42095(13) -0.03327(12) 0.0435(4) Uani 1 1 d .
O4 O 0.51869(12) 0.23480(13) 0.00172(12) 0.0375(3) Uani 1 1 d .
O5 O 0.76719(11) 0.34604(14) 0.44311(12) 0.0383(3) Uani 1 1 d .
C1 C 0.18288(16) 0.27678(17) 0.15401(15) 0.0253(4) Uani 1 1 d .
H1A H 0.1469 0.3463 0.0736 0.030 Uiso 1 1 calc R
H1B H 0.1273 0.2109 0.1945 0.030 Uiso 1 1 calc R
C2 C 0.32333(16) 0.19976(16) 0.12634(15) 0.0252(4) Uani 1 1 d .
C3 C 0.40309(16) 0.12516(17) 0.24318(15) 0.0277(4) Uani 1 1 d .
H3A H 0.4781 0.0547 0.2295 0.033 Uiso 1 1 calc R
H3B H 0.4390 0.1924 0.2491 0.033 Uiso 1 1 calc R
C4 C 0.33065(16) 0.05715(16) 0.36700(15) 0.0268(4) Uani 1 1 d .
H4 H 0.3467 -0.0398 0.4041 0.032 Uiso 1 1 calc R
C5 C 0.24467(15) 0.12669(15) 0.42735(14) 0.0231(3) Uani 1 1 d .
C6 C 0.20057(14) 0.27531(15) 0.36059(14) 0.0205(3) Uani 1 1 d .
C7 C 0.17546(14) 0.34587(15) 0.23647(14) 0.0213(3) Uani 1 1 d .
C8 C 0.13336(15) 0.48735(15) 0.20956(15) 0.0233(3) Uani 1 1 d .
C9 C 0.13629(15) 0.49900(16) 0.31804(15) 0.0233(3) Uani 1 1 d .
C10 C 0.10734(17) 0.62409(17) 0.34136(17) 0.0312(4) Uani 1 1 d .
H10A H 0.0404 0.6180 0.4116 0.047 Uiso 1 1 calc R
H10B H 0.0755 0.7052 0.2660 0.047 Uiso 1 1 calc R
H10C H 0.1872 0.6311 0.3618 0.047 Uiso 1 1 calc R
C11 C 0.08707(18) 0.60135(17) 0.08783(16) 0.0334(4) Uani 1 1 d .
H11A H -0.0022 0.6032 0.0803 0.050 Uiso 1 1 calc R
H11B H 0.1450 0.5868 0.0181 0.050 Uiso 1 1 calc R
H11C H 0.0881 0.6887 0.0855 0.050 Uiso 1 1 calc R
C12 C 0.18468(16) 0.05568(15) 0.55517(14) 0.0240(3) Uani 1 1 d .
C13 C 0.05047(17) 0.09248(17) 0.58379(16) 0.0291(4) Uani 1 1 d .
H13 H -0.0035 0.1642 0.5209 0.035 Uiso 1 1 calc R
C14 C -0.00534(19) 0.02578(18) 0.70302(18) 0.0362(4) Uani 1 1 d .
H14 H -0.0971 0.0512 0.7212 0.043 Uiso 1 1 calc R
C15 C 0.0726(2) -0.07785(18) 0.79554(17) 0.0383(5) Uani 1 1 d .
H15 H 0.0345 -0.1231 0.8775 0.046 Uiso 1 1 calc R
C16 C 0.2055(2) -0.11521(19) 0.76860(17) 0.0388(4) Uani 1 1 d .
H16 H 0.2589 -0.1865 0.8322 0.047 Uiso 1 1 calc R
C17 C 0.26209(18) -0.04953(17) 0.64930(16) 0.0319(4) Uani 1 1 d .
H17 H 0.3539 -0.0762 0.6316 0.038 Uiso 1 1 calc R
C18 C 0.23244(15) 0.34147(16) 0.52300(14) 0.0238(3) Uani 1 1 d .
H18A H 0.2214 0.2519 0.5895 0.029 Uiso 1 1 calc R
H18B H 0.1851 0.4124 0.5540 0.029 Uiso 1 1 calc R
C19 C 0.37631(15) 0.33924(15) 0.49854(15) 0.0228(3) Uani 1 1 d .
C20 C 0.43819(16) 0.37614(16) 0.37898(15) 0.0250(4) Uani 1 1 d .
H20 H 0.3902 0.4001 0.3108 0.030 Uiso 1 1 calc R
C21 C 0.56926(16) 0.37915(16) 0.35593(15) 0.0261(4) Uani 1 1 d .
H21 H 0.6102 0.4048 0.2730 0.031 Uiso 1 1 calc R
C22 C 0.63888(16) 0.34447(16) 0.45493(16) 0.0271(4) Uani 1 1 d .
C23 C 0.57910(17) 0.30456(17) 0.57601(16) 0.0302(4) Uani 1 1 d .
H23 H 0.6277 0.2787 0.6444 0.036 Uiso 1 1 calc R
C24 C 0.44944(17) 0.30237(16) 0.59702(15) 0.0272(4) Uani 1 1 d .
H24 H 0.4092 0.2752 0.6802 0.033 Uiso 1 1 calc R
C25 C 0.82837(19) 0.3966(2) 0.3191(2) 0.0446(5) Uani 1 1 d .
H25A H 0.8334 0.3354 0.2803 0.067 Uiso 1 1 calc R
H25B H 0.9167 0.4009 0.3223 0.067 Uiso 1 1 calc R
H25C H 0.7771 0.4885 0.2694 0.067 Uiso 1 1 calc R
C26 C 0.31207(17) 0.09819(18) 0.08094(16) 0.0306(4) Uani 1 1 d .
C27 C 0.2397(2) 0.0790(2) -0.0806(2) 0.0486(5) Uani 1 1 d .
H27A H 0.3234 0.0176 -0.0917 0.073 Uiso 1 1 calc R
H27B H 0.2027 0.1365 -0.1619 0.073 Uiso 1 1 calc R
H27C H 0.1791 0.0246 -0.0227 0.073 Uiso 1 1 calc R
C28 C 0.39590(17) 0.30047(17) 0.02186(15) 0.0280(4) Uani 1 1 d .
C29 C 0.5994(2) 0.3176(2) -0.0950(2) 0.0461(5) Uani 1 1 d .
H29A H 0.5611 0.3590 -0.1755 0.069 Uiso 1 1 calc R
H29B H 0.6873 0.2602 -0.1013 0.069 Uiso 1 1 calc R
H29C H 0.6047 0.3900 -0.0740 0.069 Uiso 1 1 calc R

loop_
_atom_site_aniso_label
_atom_site_aniso_U_11
_atom_site_aniso_U_22
_atom_site_aniso_U_33
_atom_site_aniso_U_23
_atom_site_aniso_U_13
_atom_site_aniso_U_12
N1 0.0202(7) 0.0247(7) 0.0224(7) -0.0110(5) -0.0009(5) -0.0077(5)
O1 0.0873(12) 0.0291(7) 0.0365(8) -0.0133(6) -0.0091(7) -0.0122(7)
O2 0.0496(8) 0.0392(7) 0.0357(7) -0.0207(6) -0.0126(6) -0.0059(6)
O3 0.0414(8) 0.0302(7) 0.0389(8) -0.0045(6) 0.0060(6) -0.0042(6)
O4 0.0280(7) 0.0356(7) 0.0343(7) -0.0072(6) 0.0067(5) -0.0063(5)
O5 0.0211(6) 0.0543(8) 0.0416(7) -0.0204(6) -0.0041(5) -0.0105(6)
C1 0.0243(8) 0.0291(8) 0.0231(8) -0.0105(7) -0.0037(6) -0.0068(7)
C2 0.0256(9) 0.0275(8) 0.0219(8) -0.0107(7) -0.0005(6) -0.0064(7)
C3 0.0226(8) 0.0315(9) 0.0254(8) -0.0115(7) -0.0013(6) -0.0029(7)
C4 0.0280(9) 0.0234(8) 0.0251(8) -0.0075(7) -0.0043(7) -0.0040(6)
C5 0.0224(8) 0.0233(8) 0.0222(8) -0.0069(6) -0.0048(6) -0.0060(6)
C6 0.0169(7) 0.0237(8) 0.0214(7) -0.0097(6) 0.0000(6) -0.0061(6)
C7 0.0159(7) 0.0235(7) 0.0230(8) -0.0085(6) -0.0016(6) -0.0052(6)
C8 0.0172(7) 0.0237(8) 0.0264(8) -0.0077(6) -0.0024(6) -0.0055(6)
C9 0.0189(8) 0.0226(8) 0.0263(8) -0.0081(6) -0.0005(6) -0.0067(6)
C10 0.0318(9) 0.0269(8) 0.0373(10) -0.0160(7) -0.0013(7) -0.0076(7)
C11 0.0345(10) 0.0275(9) 0.0306(9) -0.0065(7) -0.0096(7) -0.0020(7)
C12 0.0293(9) 0.0210(7) 0.0220(8) -0.0075(6) -0.0026(6) -0.0087(6)
C13 0.0307(9) 0.0238(8) 0.0290(9) -0.0073(7) -0.0009(7) -0.0086(7)
C14 0.0369(10) 0.0318(9) 0.0377(10) -0.0135(8) 0.0088(8) -0.0147(8)
C15 0.0545(12) 0.0325(9) 0.0239(9) -0.0064(7) 0.0064(8) -0.0200(9)
C16 0.0505(12) 0.0321(9) 0.0265(9) -0.0033(8) -0.0088(8) -0.0107(8)
C17 0.0338(10) 0.0297(9) 0.0279(9) -0.0080(7) -0.0062(7) -0.0061(7)
C18 0.0238(8) 0.0291(8) 0.0210(8) -0.0117(7) -0.0007(6) -0.0088(6)
C19 0.0240(8) 0.0195(7) 0.0264(8) -0.0103(6) -0.0018(6) -0.0065(6)
C20 0.0237(8) 0.0279(8) 0.0240(8) -0.0092(7) -0.0044(6) -0.0080(6)
C21 0.0238(8) 0.0282(8) 0.0259(8) -0.0108(7) 0.0004(6) -0.0083(6)
C22 0.0206(8) 0.0271(8) 0.0346(9) -0.0136(7) -0.0039(7) -0.0052(6)
C23 0.0288(9) 0.0342(9) 0.0287(9) -0.0118(7) -0.0098(7) -0.0062(7)
C24 0.0307(9) 0.0283(8) 0.0222(8) -0.0092(7) -0.0025(7) -0.0086(7)
C25 0.0251(10) 0.0634(13) 0.0510(12) -0.0270(11) 0.0038(8) -0.0182(9)
C26 0.0335(9) 0.0331(9) 0.0245(8) -0.0135(7) 0.0028(7) -0.0083(7)
C27 0.0609(14) 0.0531(12) 0.0471(12) -0.0332(10) -0.0102(10) -0.0112(10)
C28 0.0285(9) 0.0319(9) 0.0235(8) -0.0122(7) -0.0010(7) -0.0069(7)
C29 0.0349(11) 0.0465(11) 0.0403(11) -0.0074(9) 0.0113(8) -0.0143(9)

loop_
_atom_type_symbol
_atom_type_description
_atom_type_scat_dispersion_real
_atom_type_scat_dispersion_imag
_atom_type_scat_source
C C 0.0033 0.0016 'International Tables Vol C Tables 4.2.6.8 and 6.1.1.4'
H H 0.0000 0.0000 'International Tables Vol C Tables 4.2.6.8 and 6.1.1.4'
N N 0.0061 0.0033 'International Tables Vol C Tables 4.2.6.8 and 6.1.1.4'
O O 0.0106 0.0060 'International Tables Vol C Tables 4.2.6.8 and 6.1.1.4'

loop_
_geom_angle_atom_site_label_1
_geom_angle_atom_site_label_2
_geom_angle_atom_site_label_3
_geom_angle
C9 N1 C6 108.55(12)
C9 N1 C18 123.53(13)
C6 N1 C18 123.09(13)
C26 O2 C27 115.61(15)
C28 O4 C29 116.05(14)
C22 O5 C25 117.05(14)
C7 C1 C2 113.70(13)
C7 C1 H1A 108.8
C2 C1 H1A 108.8
C7 C1 H1B 108.8
C2 C1 H1B 108.8
H1A C1 H1B 107.7
C26 C2 C28 108.35(13)
C26 C2 C1 107.58(13)
C28 C2 C1 109.96(13)
C26 C2 C3 110.66(13)
C28 C2 C3 108.10(13)
C1 C2 C3 112.12(13)
C4 C3 C2 116.44(13)
C4 C3 H3A 108.2
C2 C3 H3A 108.2
C4 C3 H3B 108.2
C2 C3 H3B 108.2
H3A C3 H3B 107.3
C5 C4 C3 123.07(15)
C5 C4 H4 118.5
C3 C4 H4 118.5
C4 C5 C6 118.56(14)
C4 C5 C12 121.58(14)
C6 C5 C12 119.62(13)
C7 C6 N1 107.99(13)
C7 C6 C5 125.73(14)
N1 C6 C5 126.27(13)
C6 C7 C8 107.79(14)
C6 C7 C1 122.98(14)
C8 C7 C1 129.04(14)
C9 C8 C7 107.13(14)
C9 C8 C11 126.57(15)
C7 C8 C11 126.21(15)
C8 C9 N1 108.51(13)
C8 C9 C10 129.78(15)
N1 C9 C10 121.71(14)
C9 C10 H10A 109.5
C9 C10 H10B 109.5
H10A C10 H10B 109.5
C9 C10 H10C 109.5
H10A C10 H10C 109.5
H10B C10 H10C 109.5
C8 C11 H11A 109.5
C8 C11 H11B 109.5
H11A C11 H11B 109.5
C8 C11 H11C 109.5
H11A C11 H11C 109.5
H11B C11 H11C 109.5
C13 C12 C17 118.59(15)
C13 C12 C5 120.87(14)
C17 C12 C5 120.53(15)
C14 C13 C12 120.77(16)
C14 C13 H13 119.6
C12 C13 H13 119.6
C15 C14 C13 120.02(17)
C15 C14 H14 120.0
C13 C14 H14 120.0
C16 C15 C14 119.84(16)
C16 C15 H15 120.1
C14 C15 H15 120.1
C15 C16 C17 120.52(17)
C15 C16 H16 119.7
C17 C16 H16 119.7
C16 C17 C12 120.26(17)
C16 C17 H17 119.9
C12 C17 H17 119.9
N1 C18 C19 112.58(12)
N1 C18 H18A 109.1
C19 C18 H18A 109.1
N1 C18 H18B 109.1
C19 C18 H18B 109.1
H18A C18 H18B 107.8
C20 C19 C24 118.03(14)
C20 C19 C18 121.66(14)
C24 C19 C18 120.30(14)
C19 C20 C21 121.62(15)
C19 C20 H20 119.2
C21 C20 H20 119.2
C22 C21 C20 119.17(15)
C22 C21 H21 120.4
C20 C21 H21 120.4
O5 C22 C21 124.21(15)
O5 C22 C23 115.75(15)
C21 C22 C23 120.04(15)
C24 C23 C22 119.99(15)
C24 C23 H23 120.0
C22 C23 H23 120.0
C23 C24 C19 121.13(15)
C23 C24 H24 119.4
C19 C24 H24 119.4
O5 C25 H25A 109.5
O5 C25 H25B 109.5
H25A C25 H25B 109.5
O5 C25 H25C 109.5
H25A C25 H25C 109.5
H25B C25 H25C 109.5
O1 C26 O2 123.64(17)
O1 C26 C2 125.92(16)
O2 C26 C2 110.38(14)
O2 C27 H27A 109.5
O2 C27 H27B 109.5
H27A C27 H27B 109.5
O2 C27 H27C 109.5
H27A C27 H27C 109.5
H27B C27 H27C 109.5
O3 C28 O4 123.81(15)
O3 C28 C2 126.29(15)
O4 C28 C2 109.88(14)
O4 C29 H29A 109.5
O4 C29 H29B 109.5
H29A C29 H29B 109.5
O4 C29 H29C 109.5
H29A C29 H29C 109.5
H29B C29 H29C 109.5

loop_
_geom_bond_atom_site_label_1
_geom_bond_atom_site_label_2
_geom_bond_distance
N1 C9 1.379(2)
N1 C6 1.3854(19)
N1 C18 1.458(2)
O1 C26 1.190(2)
O2 C26 1.339(2)
O2 C27 1.443(2)
O3 C28 1.196(2)
O4 C28 1.336(2)
O4 C29 1.443(2)
O5 C22 1.368(2)
O5 C25 1.424(2)
C1 C7 1.493(2)
C1 C2 1.549(2)
C1 H1A 0.9900
C1 H1B 0.9900
C2 C26 1.523(2)
C2 C28 1.527(2)
C2 C3 1.550(2)
C3 C4 1.504(2)
C3 H3A 0.9900
C3 H3B 0.9900
C4 C5 1.337(2)
C4 H4 0.9500
C5 C6 1.462(2)
C5 C12 1.486(2)
C6 C7 1.373(2)
C7 C8 1.420(2)
C8 C9 1.375(2)
C8 C11 1.498(2)
C9 C10 1.493(2)
C10 H10A 0.9800
C10 H10B 0.9800
C10 H10C 0.9800
C11 H11A 0.9800
C11 H11B 0.9800
C11 H11C 0.9800
C12 C13 1.392(2)
C12 C17 1.396(2)
C13 C14 1.386(2)
C13 H13 0.9500
C14 C15 1.383(3)
C14 H14 0.9500
C15 C16 1.377(3)
C15 H15 0.9500
C16 C17 1.388(2)
C16 H16 0.9500
C17 H17 0.9500
C18 C19 1.514(2)
C18 H18A 0.9900
C18 H18B 0.9900
C19 C20 1.381(2)
C19 C24 1.391(2)
C20 C21 1.393(2)
C20 H20 0.9500
C21 C22 1.379(2)
C21 H21 0.9500
C22 C23 1.387(2)
C23 C24 1.376(2)
C23 H23 0.9500
C24 H24 0.9500
C25 H25A 0.9800
C25 H25B 0.9800
C25 H25C 0.9800
C27 H27A 0.9800
C27 H27B 0.9800
C27 H27C 0.9800
C29 H29A 0.9800
C29 H29B 0.9800
C29 H29C 0.9800

loop_
_geom_torsion_atom_site_label_1
_geom_torsion_atom_site_label_2
_geom_torsion_atom_site_label_3
_geom_torsion_atom_site_label_4
_geom_torsion
C7 C1 C2 C26 161.41(13)
C7 C1 C2 C28 -80.78(16)
C7 C1 C2 C3 39.51(18)
C26 C2 C3 C4 -80.82(17)
C28 C2 C3 C4 160.67(14)
C1 C2 C3 C4 39.30(19)
C2 C3 C4 C5 -74.5(2)
C3 C4 C5 C6 11.7(2)
C3 C4 C5 C12 -173.90(14)
C9 N1 C6 C7 -1.15(16)
C18 N1 C6 C7 -157.22(13)
C9 N1 C6 C5 179.70(14)
C18 N1 C6 C5 23.6(2)
C4 C5 C6 C7 38.2(2)
C12 C5 C6 C7 -136.31(16)
C4 C5 C6 N1 -142.82(16)
C12 C5 C6 N1 42.7(2)
N1 C6 C7 C8 0.06(17)
C5 C6 C7 C8 179.22(14)
N1 C6 C7 C1 -175.35(13)
C5 C6 C7 C1 3.8(2)
C2 C1 C7 C6 -67.92(19)
C2 C1 C7 C8 117.71(17)
C6 C7 C8 C9 1.04(17)
C1 C7 C8 C9 176.08(15)
C6 C7 C8 C11 -175.71(15)
C1 C7 C8 C11 -0.7(3)
C7 C8 C9 N1 -1.75(17)
C11 C8 C9 N1 174.99(14)
C7 C8 C9 C10 177.11(15)
C11 C8 C9 C10 -6.1(3)
C6 N1 C9 C8 1.82(16)
C18 N1 C9 C8 157.76(13)
C6 N1 C9 C10 -177.16(14)
C18 N1 C9 C10 -21.2(2)
C4 C5 C12 C13 -132.51(17)
C6 C5 C12 C13 41.8(2)
C4 C5 C12 C17 47.6(2)
C6 C5 C12 C17 -138.12(16)
C17 C12 C13 C14 -0.3(2)
C5 C12 C13 C14 179.79(14)
C12 C13 C14 C15 0.6(3)
C13 C14 C15 C16 -0.5(3)
C14 C15 C16 C17 0.1(3)
C15 C16 C17 C12 0.2(3)
C13 C12 C17 C16 -0.1(2)
C5 C12 C17 C16 179.82(15)
C9 N1 C18 C19 -80.12(18)
C6 N1 C18 C19 72.41(17)
N1 C18 C19 C20 7.0(2)
N1 C18 C19 C24 -174.44(14)
C24 C19 C20 C21 -1.1(2)
C18 C19 C20 C21 177.47(14)
C19 C20 C21 C22 0.0(2)
C25 O5 C22 C21 4.8(2)
C25 O5 C22 C23 -175.28(15)
C20 C21 C22 O5 -178.84(15)
C20 C21 C22 C23 1.3(2)
O5 C22 C23 C24 178.72(15)
C21 C22 C23 C24 -1.4(3)
C22 C23 C24 C19 0.2(3)
C20 C19 C24 C23 1.0(2)
C18 C19 C24 C23 -177.60(14)
C27 O2 C26 O1 -0.4(3)
C27 O2 C26 C2 -177.74(15)
C28 C2 C26 O1 130.09(19)
C1 C2 C26 O1 -111.1(2)
C3 C2 C26 O1 11.7(2)
C28 C2 C26 O2 -52.67(18)
C1 C2 C26 O2 66.18(17)
C3 C2 C26 O2 -171.02(13)
C29 O4 C28 O3 -1.5(3)
C29 O4 C28 C2 -179.95(15)
C26 C2 C28 O3 116.33(19)
C1 C2 C28 O3 -1.0(2)
C3 C2 C28 O3 -123.69(19)
C26 C2 C28 O4 -65.23(17)
C1 C2 C28 O4 177.43(13)
C3 C2 C28 O4 54.74(17)
